data_4125582
loop_
_publ_author_name
'Palmer, W. Neil'
'Zarate, Cayetana'
'Chirik, Paul J.'

_publ_section_title
;
 Benzyltriboronates: Building Blocks for Diastereoselective Carbon-Carbon
 Bond Formation.
;
_journal_issue 7
_journal_name_full 'Journal of the American Chemical Society'
_journal_page_first 2589
_journal_page_last 2592
_journal_paper_doi 10.1021/jacs.6b12896
_journal_volume 139
_journal_year 2017
_chemical_formula_sum 'C25 H40 B2 O6'
_chemical_formula_weight 458.19
_space_group_crystal_system monoclinic
_space_group_IT_number 14
_space_group_name_Hall '-P 2ybc'
_space_group_name_H-M_alt 'P 1 21/c 1'
_symmetry_space_group_name_Hall '-P 2ybc'
_symmetry_space_group_name_H-M 'P 1 21/c 1'
_atom_sites_solution_hydrogens geom
_audit_creation_method SHELXL-2014
_audit_update_record
;
2016-10-08 # Formatted by publCIF
;
_cell_angle_alpha 90
_cell_angle_beta 91.615(2)
_cell_angle_gamma 90
_cell_formula_units_Z 4
_cell_length_a 10.7916(6)
_cell_length_b 12.1449(7)
_cell_length_c 19.7733(11)
_cell_measurement_reflns_used 9806
_cell_measurement_temperature 100(2)
_cell_measurement_theta_max 66.85
_cell_measurement_theta_min 4.27
_cell_volume 2590.5(3)
_computing_cell_refinement 'Bruker SAINT'
_computing_data_collection 'Bruker APEX3'
_computing_data_reduction 'Bruker SAINT'
_computing_molecular_graphics 'ORTEP3 (Farraguia, 1994)'
_computing_structure_refinement 'SHELXL-97 (Sheldrick, 2008)'
_computing_structure_solution 'SHELXT (Sheldrick 2016)'
_diffrn_ambient_temperature 100(2)
_diffrn_measured_fraction_theta_full 'ACTA 50'
_diffrn_measured_fraction_theta_max 0.979
_diffrn_measurement_device_type 'Bruker D8 Venture Photon 100 CMOS'
_diffrn_measurement_method 'phi and omega scans'
_diffrn_radiation_source 'I\mS microfocus source'
_diffrn_radiation_type CuK\a
_diffrn_radiation_wavelength 1.54178
_diffrn_reflns_av_R_equivalents 0.0505
_diffrn_reflns_av_unetI/netI 0.0372
_diffrn_reflns_Laue_measured_fraction_full 0.961
_diffrn_reflns_Laue_measured_fraction_max 0.979
_diffrn_reflns_limit_h_max 12
_diffrn_reflns_limit_h_min -12
_diffrn_reflns_limit_k_max 13
_diffrn_reflns_limit_k_min -13
_diffrn_reflns_limit_l_max 23
_diffrn_reflns_limit_l_min -20
_diffrn_reflns_number 27600
_diffrn_reflns_point_group_measured_fraction_full 0.961
_diffrn_reflns_point_group_measured_fraction_max 0.979
_diffrn_reflns_theta_full 'ACTA 50'
_diffrn_reflns_theta_max 66.843
_diffrn_reflns_theta_min 4.098
_exptl_absorpt_coefficient_mu 0.646
_exptl_absorpt_correction_T_max 0.7528
_exptl_absorpt_correction_T_min 0.5859
_exptl_absorpt_correction_type multi-scan
_exptl_absorpt_process_details 'TWINABS BRUKER AXS'
_exptl_crystal_colour colourless
_exptl_crystal_density_diffrn 1.175
_exptl_crystal_description plate
_exptl_crystal_F_000 992
_exptl_crystal_size_max 0.235
_exptl_crystal_size_mid 0.162
_exptl_crystal_size_min 0.093
_refine_diff_density_max 0.761
_refine_diff_density_min -0.306
_refine_diff_density_rms 0.088
_refine_ls_extinction_method none
_refine_ls_goodness_of_fit_ref 0.889
_refine_ls_hydrogen_treatment constr
_refine_ls_matrix_type full
_refine_ls_number_parameters 320
_refine_ls_number_reflns 4510
_refine_ls_number_restraints 0
_refine_ls_restrained_S_all 0.889
_refine_ls_R_factor_all 0.0593
_refine_ls_R_factor_gt 0.0569
_refine_ls_shift/su_max 0.000
_refine_ls_shift/su_mean 0.000
_refine_ls_structure_factor_coef Fsqd
_refine_ls_weighting_details 'w=1/[\s^2^(Fo^2^)+(0.1051P)^2^+2.3618P] where P=(Fo^2^+2Fc^2^)/3'
_refine_ls_weighting_scheme calc
_refine_ls_wR_factor_gt 0.1497
_refine_ls_wR_factor_ref 0.1530
_reflns_Friedel_coverage 0.000
_reflns_number_gt 4240
_reflns_number_total 4510
_reflns_threshold_expression 'I > 2\s(I)'
_cod_data_source_file ja6b12896_si_001.cif
_cod_data_source_block wnp63
_cod_depositor_comments 'Adding full bibliography for 4125580--4125583.cif.'
_cod_database_code 4125582
_shelx_space_group_comment
;
The symmetry employed for this shelxl refinement is uniquely defined
by the following loop, which should always be used as a source of
symmetry information in preference to the above space-group names.
They are only intended as comments.
;
_shelxl_version_number 2014-3

loop_
_space_group_symop_operation_xyz
'x, y, z'
'-x, y+1/2, -z+1/2'
'-x, -y, -z'
'x, -y-1/2, z-1/2'

loop_
_atom_site_label
_atom_site_type_symbol
_atom_site_fract_x
_atom_site_fract_y
_atom_site_fract_z
_atom_site_U_iso_or_equiv
_atom_site_adp_type
_atom_site_occupancy
_atom_site_site_symmetry_order
_atom_site_calc_flag
_atom_site_refinement_flags_posn
_atom_site_refinement_flags_adp
_atom_site_refinement_flags_occupancy
_atom_site_disorder_assembly
_atom_site_disorder_group
C4 C 0.2241(3) 0.80755(19) 0.53260(10) 0.0421(6) Uani 1 1 d . . . . .
C3 C 0.23675(16) 0.68429(14) 0.53787(8) 0.0215(4) Uani 1 1 d . . . . .
H3 H 0.3262 0.6678 0.5477 0.026 Uiso 1 1 calc R U . . .
C24 C 0.20212(18) 0.63131(17) 0.46925(9) 0.0307(4) Uani 1 1 d . . . . .
H24A H 0.2104 0.5511 0.4728 0.046 Uiso 1 1 calc R U . . .
H24B H 0.1163 0.6501 0.4565 0.046 Uiso 1 1 calc R U . . .
H24C H 0.2576 0.6589 0.4347 0.046 Uiso 1 1 calc R U . . .
C2 C 0.16251(14) 0.64255(13) 0.59945(7) 0.0170(3) Uani 1 1 d . . . . .
H2 H 0.1512 0.7080 0.6293 0.020 Uiso 1 1 calc R U . . .
C23 C 0.03197(15) 0.60285(15) 0.57931(8) 0.0222(4) Uani 1 1 d . . . . .
H23A H -0.0104 0.5777 0.6197 0.033 Uiso 1 1 calc R U . . .
H23B H -0.0149 0.6636 0.5583 0.033 Uiso 1 1 calc R U . . .
H23C H 0.0376 0.5419 0.5471 0.033 Uiso 1 1 calc R U . . .
C1 C 0.23941(14) 0.55608(13) 0.64310(7) 0.0160(3) Uani 1 1 d . . . . .
C17 C 0.27475(14) 0.45461(13) 0.60238(7) 0.0167(3) Uani 1 1 d . . . . .
C18 C 0.18947(16) 0.37042(14) 0.58770(8) 0.0203(4) Uani 1 1 d . . . . .
H18 H 0.1095 0.3738 0.6065 0.024 Uiso 1 1 calc R U . . .
C19 C 0.21858(18) 0.28210(15) 0.54648(8) 0.0256(4) Uani 1 1 d . . . . .
H19 H 0.1583 0.2270 0.5366 0.031 Uiso 1 1 calc R U . . .
C20 C 0.33579(19) 0.27436(15) 0.51973(9) 0.0287(4) Uani 1 1 d . . . . .
H20 H 0.3563 0.2141 0.4915 0.034 Uiso 1 1 calc R U . . .
C21 C 0.42230(18) 0.35536(15) 0.53468(9) 0.0279(4) Uani 1 1 d . . . . .
H21 H 0.5031 0.3500 0.5171 0.033 Uiso 1 1 calc R U . . .
C22 C 0.39253(15) 0.44424(14) 0.57505(8) 0.0216(4) Uani 1 1 d . . . . .
H22 H 0.4532 0.4993 0.5844 0.026 Uiso 1 1 calc R U . . .
C5 C 0.06816(17) 0.55986(15) 0.80741(9) 0.0265(4) Uani 1 1 d . . . . .
C7 C -0.0519(2) 0.61393(19) 0.82788(13) 0.0502(7) Uani 1 1 d . . . . .
H7A H -0.0791 0.5816 0.8704 0.075 Uiso 1 1 calc R U . . .
H7B H -0.0384 0.6931 0.8341 0.075 Uiso 1 1 calc R U . . .
H7C H -0.1157 0.6020 0.7924 0.075 Uiso 1 1 calc R U . . .
C8 C 0.1709(3) 0.5827(2) 0.85938(10) 0.0516(7) Uani 1 1 d . . . . .
H8A H 0.1489 0.5509 0.9030 0.077 Uiso 1 1 calc R U . . .
H8B H 0.2483 0.5495 0.8444 0.077 Uiso 1 1 calc R U . . .
H8C H 0.1820 0.6624 0.8643 0.077 Uiso 1 1 calc R U . . .
C6 C 0.05609(16) 0.43633(15) 0.78869(8) 0.0227(4) Uani 1 1 d . . . . .
C9 C -0.07006(18) 0.40586(19) 0.75782(11) 0.0368(5) Uani 1 1 d . . . . .
H9A H -0.1331 0.4120 0.7923 0.055 Uiso 1 1 calc R U . . .
H9B H -0.0906 0.4559 0.7203 0.055 Uiso 1 1 calc R U . . .
H9C H -0.0677 0.3300 0.7410 0.055 Uiso 1 1 calc R U . . .
C10 C 0.09024(19) 0.35632(18) 0.84465(10) 0.0359(5) Uani 1 1 d . . . . .
H10A H 0.0309 0.3631 0.8811 0.054 Uiso 1 1 calc R U . . .
H10B H 0.0881 0.2811 0.8268 0.054 Uiso 1 1 calc R U . . .
H10C H 0.1739 0.3729 0.8624 0.054 Uiso 1 1 calc R U . . .
C12 C 0.54194(16) 0.65256(15) 0.72941(9) 0.0254(4) Uani 1 1 d . . . . .
C15 C 0.59266(19) 0.64276(18) 0.80192(10) 0.0350(5) Uani 1 1 d . . . . .
H15A H 0.6588 0.6970 0.8096 0.052 Uiso 1 1 calc R U . . .
H15B H 0.5259 0.6565 0.8334 0.052 Uiso 1 1 calc R U . . .
H15C H 0.6259 0.5685 0.8094 0.052 Uiso 1 1 calc R U . . .
C16 C 0.64236(16) 0.62657(16) 0.67883(10) 0.0298(4) Uani 1 1 d . . . . .
H16A H 0.7106 0.6793 0.6846 0.045 Uiso 1 1 calc R U . . .
H16B H 0.6736 0.5518 0.6868 0.045 Uiso 1 1 calc R U . . .
H16C H 0.6073 0.6320 0.6327 0.045 Uiso 1 1 calc R U . . .
C11 C 0.47350(16) 0.76295(15) 0.71410(9) 0.0253(4) Uani 1 1 d . . . . .
C13 C 0.40965(17) 0.80983(17) 0.77532(10) 0.0330(4) Uani 1 1 d . . . . .
H13A H 0.4723 0.8340 0.8090 0.049 Uiso 1 1 calc R U . . .
H13B H 0.3581 0.8727 0.7613 0.049 Uiso 1 1 calc R U . . .
H13C H 0.3574 0.7530 0.7951 0.049 Uiso 1 1 calc R U . . .
C14 C 0.55260(17) 0.84930(16) 0.67971(10) 0.0298(4) Uani 1 1 d . . . . .
H14A H 0.6192 0.8733 0.7110 0.045 Uiso 1 1 calc R U . . .
H14B H 0.5886 0.8175 0.6392 0.045 Uiso 1 1 calc R U . . .
H14C H 0.5008 0.9126 0.6668 0.045 Uiso 1 1 calc R U . . .
B1 B 0.16168(16) 0.52764(15) 0.70770(9) 0.0168(4) Uani 1 1 d . . . . .
B2 B 0.35638(16) 0.61895(15) 0.67606(9) 0.0172(4) Uani 1 1 d . . . . .
O1 O 0.10702(11) 0.60931(10) 0.74391(6) 0.0242(3) Uani 1 1 d . . . . .
O2 O 0.14571(10) 0.42539(10) 0.73446(6) 0.0217(3) Uani 1 1 d . . . . .
O4 O 0.44270(11) 0.57101(10) 0.71823(6) 0.0235(3) Uani 1 1 d . . . . .
O3 O 0.37519(11) 0.72875(10) 0.66629(6) 0.0255(3) Uani 1 1 d . . . . .
O6A O 0.1453(6) 0.8651(3) 0.5451(3) 0.0670(15) Uani 0.687(9) 1 d . . P A 1
C25 C 0.3455(7) 0.9723(4) 0.5150(3) 0.0715(17) Uani 0.687(9) 1 d . . P A 1
H25A H 0.4285 0.9967 0.5028 0.107 Uiso 0.687(9) 1 calc R U P A 1
H25B H 0.2842 1.0007 0.4820 0.107 Uiso 0.687(9) 1 calc R U P A 1
H25C H 0.3268 1.0001 0.5601 0.107 Uiso 0.687(9) 1 calc R U P A 1
O5 O 0.3411(5) 0.8528(4) 0.5154(3) 0.0496(12) Uani 0.687(9) 1 d . . P A 1
O6 O 0.0980(9) 0.8386(7) 0.5168(5) 0.052(2) Uani 0.313(9) 1 d . . P A 2
C25A C 0.2769(15) 0.9830(9) 0.5338(7) 0.0715(17) Uani 0.313(9) 1 d . . P A 2
H25D H 0.3553 1.0237 0.5355 0.107 Uiso 0.313(9) 1 calc R U P A 2
H25E H 0.2299 1.0023 0.4923 0.107 Uiso 0.313(9) 1 calc R U P A 2
H25F H 0.2283 1.0023 0.5732 0.107 Uiso 0.313(9) 1 calc R U P A 2
O5A O 0.3022(12) 0.8655(9) 0.5343(5) 0.045(2) Uani 0.313(9) 1 d . . P A 2

loop_
_atom_site_aniso_label
_atom_site_aniso_U_11
_atom_site_aniso_U_22
_atom_site_aniso_U_33
_atom_site_aniso_U_23
_atom_site_aniso_U_13
_atom_site_aniso_U_12
C4 0.0795(17) 0.0256(12) 0.0226(10) 0.0067(8) 0.0235(10) 0.0060(13)
C3 0.0283(9) 0.0199(9) 0.0166(8) 0.0005(6) 0.0054(6) 0.0006(7)
C24 0.0373(10) 0.0379(11) 0.0169(8) -0.0014(7) 0.0028(7) 0.0018(8)
C2 0.0204(8) 0.0171(8) 0.0136(7) -0.0006(6) 0.0020(6) 0.0004(6)
C23 0.0217(8) 0.0243(9) 0.0205(8) -0.0015(6) -0.0017(6) 0.0004(6)
C1 0.0178(8) 0.0146(8) 0.0157(7) -0.0006(6) 0.0016(6) -0.0008(6)
C17 0.0211(8) 0.0165(8) 0.0127(7) 0.0017(6) 0.0024(6) 0.0010(6)
C18 0.0243(8) 0.0191(9) 0.0176(8) 0.0003(6) 0.0028(6) -0.0020(6)
C19 0.0401(10) 0.0188(9) 0.0181(8) -0.0012(6) 0.0037(7) -0.0050(7)
C20 0.0484(11) 0.0192(9) 0.0190(8) -0.0026(7) 0.0111(8) 0.0031(8)
C21 0.0327(9) 0.0283(10) 0.0234(9) 0.0012(7) 0.0141(7) 0.0052(7)
C22 0.0232(8) 0.0224(9) 0.0195(8) 0.0016(6) 0.0057(6) -0.0003(6)
C5 0.0361(10) 0.0254(10) 0.0187(8) -0.0015(7) 0.0126(7) 0.0001(7)
C7 0.0641(15) 0.0343(12) 0.0545(14) 0.0014(10) 0.0421(12) 0.0149(11)
C8 0.0714(16) 0.0635(17) 0.0200(10) -0.0087(10) 0.0046(10) -0.0272(13)
C6 0.0221(8) 0.0260(10) 0.0208(8) 0.0009(7) 0.0128(7) 0.0023(7)
C9 0.0287(10) 0.0439(12) 0.0384(11) -0.0001(9) 0.0101(8) -0.0103(8)
C10 0.0356(10) 0.0388(12) 0.0345(10) 0.0143(8) 0.0194(8) 0.0100(8)
C12 0.0220(8) 0.0254(10) 0.0286(9) -0.0003(7) -0.0011(7) -0.0057(7)
C15 0.0322(10) 0.0389(12) 0.0332(10) 0.0043(8) -0.0115(8) -0.0081(8)
C16 0.0201(9) 0.0287(10) 0.0407(11) -0.0020(8) 0.0037(7) -0.0009(7)
C11 0.0239(9) 0.0235(10) 0.0284(9) -0.0037(7) -0.0022(7) -0.0041(7)
C13 0.0278(9) 0.0337(11) 0.0375(10) -0.0136(8) 0.0036(8) -0.0036(8)
C14 0.0288(9) 0.0233(10) 0.0372(10) -0.0009(7) -0.0010(8) -0.0085(7)
B1 0.0148(8) 0.0195(9) 0.0160(8) -0.0020(7) 0.0002(6) -0.0008(7)
B2 0.0189(9) 0.0184(10) 0.0146(8) -0.0017(6) 0.0040(7) -0.0005(7)
O1 0.0329(7) 0.0191(6) 0.0212(6) -0.0011(5) 0.0116(5) 0.0019(5)
O2 0.0238(6) 0.0203(6) 0.0216(6) 0.0017(4) 0.0128(5) 0.0026(4)
O4 0.0231(6) 0.0222(7) 0.0250(6) 0.0026(5) -0.0027(5) -0.0050(5)
O3 0.0257(6) 0.0199(7) 0.0303(7) -0.0006(5) -0.0058(5) -0.0036(5)
O6A 0.087(3) 0.0240(19) 0.093(3) 0.0203(18) 0.065(3) 0.0221(18)
C25 0.100(5) 0.0281(19) 0.086(4) 0.0108(19) -0.006(3) -0.032(3)
O5 0.050(2) 0.0292(19) 0.070(3) 0.0098(19) 0.0115(17) -0.0138(15)
O6 0.069(5) 0.020(4) 0.068(5) 0.015(3) 0.041(4) 0.007(3)
C25A 0.100(5) 0.0281(19) 0.086(4) 0.0108(19) -0.006(3) -0.032(3)
O5A 0.076(8) 0.020(4) 0.038(4) 0.009(3) -0.003(4) -0.020(5)

loop_
_atom_type_symbol
_atom_type_description
_atom_type_scat_dispersion_real
_atom_type_scat_dispersion_imag
_atom_type_scat_source
C C 0.0181 0.0091 'International Tables Vol C Tables 4.2.6.8 and 6.1.1.4'
H H 0.0000 0.0000 'International Tables Vol C Tables 4.2.6.8 and 6.1.1.4'
B B 0.0090 0.0039 'International Tables Vol C Tables 4.2.6.8 and 6.1.1.4'
O O 0.0492 0.0322 'International Tables Vol C Tables 4.2.6.8 and 6.1.1.4'

loop_
_geom_angle_atom_site_label_1
_geom_angle_atom_site_label_2
_geom_angle_atom_site_label_3
_geom_angle
O6A C4 O5 119.3(4)
O5A C4 O6 124.0(7)
O5A C4 C3 124.6(7)
O6A C4 C3 131.7(3)
O5 C4 C3 108.7(3)
O6 C4 C3 111.0(4)
C4 C3 C24 109.59(15)
C4 C3 C2 109.22(14)
C24 C3 C2 115.79(14)
C23 C2 C3 112.84(13)
C23 C2 C1 113.45(13)
C3 C2 C1 111.64(12)
C17 C1 C2 112.56(12)
C17 C1 B1 113.25(13)
C2 C1 B1 107.65(12)
C17 C1 B2 113.24(13)
C2 C1 B2 107.56(13)
B1 C1 B2 101.84(12)
C22 C17 C18 116.91(15)
C22 C17 C1 121.27(14)
C18 C17 C1 121.75(14)
C19 C18 C17 121.83(16)
C20 C19 C18 119.98(16)
C21 C20 C19 119.18(16)
C20 C21 C22 120.76(16)
C21 C22 C17 121.32(16)
O1 C5 C8 106.54(15)
O1 C5 C7 108.58(16)
C8 C5 C7 110.72(19)
O1 C5 C6 102.50(12)
C8 C5 C6 113.20(17)
C7 C5 C6 114.57(17)
O2 C6 C10 108.92(13)
O2 C6 C9 106.55(14)
C10 C6 C9 109.54(16)
O2 C6 C5 102.07(13)
C10 C6 C5 115.50(16)
C9 C6 C5 113.54(16)
O4 C12 C16 106.82(14)
O4 C12 C15 109.22(14)
C16 C12 C15 110.91(15)
O4 C12 C11 102.20(13)
C16 C12 C11 113.08(15)
C15 C12 C11 113.95(16)
O3 C11 C13 106.53(14)
O3 C11 C14 108.21(14)
C13 C11 C14 111.69(16)
O3 C11 C12 102.29(13)
C13 C11 C12 113.01(16)
C14 C11 C12 114.25(15)
O2 B1 O1 113.37(14)
O2 B1 C1 125.93(14)
O1 B1 C1 120.65(15)
O3 B2 O4 113.73(14)
O3 B2 C1 121.90(15)
O4 B2 C1 124.30(15)
B1 O1 C5 106.85(13)
B1 O2 C6 107.09(12)
B2 O4 C12 106.64(13)
B2 O3 C11 107.14(13)
C4 O5 C25 114.5(4)
C4 O5A C25A 119.1(10)

loop_
_geom_bond_atom_site_label_1
_geom_bond_atom_site_label_2
_geom_bond_distance
C4 O5A 1.098(12)
C4 O6A 1.133(4)
C4 O5 1.427(5)
C4 O6 1.437(11)
C4 C3 1.507(3)
C3 C24 1.538(2)
C3 C2 1.561(2)
C2 C23 1.531(2)
C2 C1 1.580(2)
C1 C17 1.526(2)
C1 B1 1.586(2)
C1 B2 1.598(2)
C17 C22 1.401(2)
C17 C18 1.401(2)
C18 C19 1.389(2)
C19 C20 1.388(3)
C20 C21 1.382(3)
C21 C22 1.386(2)
C5 O1 1.464(2)
C5 C8 1.516(3)
C5 C7 1.518(3)
C5 C6 1.550(3)
C6 O2 1.4700(18)
C6 C10 1.511(3)
C6 C9 1.522(3)
C12 O4 1.471(2)
C12 C16 1.528(2)
C12 C15 1.525(2)
C12 C11 1.556(3)
C11 O3 1.461(2)
C11 C13 1.520(2)
C11 C14 1.524(2)
B1 O2 1.363(2)
B1 O1 1.367(2)
B2 O3 1.363(2)
B2 O4 1.363(2)
C25 O5 1.452(7)
C25A O5A 1.453(15)

loop_
_geom_torsion_atom_site_label_1
_geom_torsion_atom_site_label_2
_geom_torsion_atom_site_label_3
_geom_torsion_atom_site_label_4
_geom_torsion
O5A_b C4 C3 C24 -110.5(7)
O6A C4 C3 C24 95.1(6)
O5 C4 C3 C24 -92.4(3)
O6 C4 C3 C24 62.4(5)
O5A C4 C3 C2 121.6(7)
O6A C4 C3 C2 -32.7(6)
O5 C4 C3 C2 139.8(3)
O6 C4 C3 C2 -65.4(5)
C4 C3 C2 C23 95.68(19)
C24 C3 C2 C23 -28.6(2)
C4 C3 C2 C1 -135.14(16)
C24 C3 C2 C1 100.62(17)
C23 C2 C1 C17 69.08(17)
C3 C2 C1 C17 -59.77(17)
C23 C2 C1 B1 -56.43(16)
C3 C2 C1 B1 174.72(13)
C23 C2 C1 B2 -165.49(13)
C3 C2 C1 B2 65.66(16)
C2 C1 C17 C22 98.60(17)
B1 C1 C17 C22 -138.99(15)
B2 C1 C17 C22 -23.7(2)
C2 C1 C17 C18 -78.11(18)
B1 C1 C17 C18 44.3(2)
B2 C1 C17 C18 159.61(14)
C22 C17 C18 C19 -1.7(2)
C1 C17 C18 C19 175.12(15)
C17 C18 C19 C20 1.4(3)
C18 C19 C20 C21 0.0(3)
C19 C20 C21 C22 -0.9(3)
C20 C21 C22 C17 0.5(3)
C18 C17 C22 C21 0.8(2)
C1 C17 C22 C21 -176.07(15)
O1 C5 C6 O2 27.86(16)
C8 C5 C6 O2 -86.49(17)
C7 C5 C6 O2 145.26(16)
O1 C5 C6 C10 145.86(14)
C8 C5 C6 C10 31.5(2)
C7 C5 C6 C10 -96.7(2)
O1 C5 C6 C9 -86.41(17)
C8 C5 C6 C9 159.25(16)
C7 C5 C6 C9 31.0(2)
O4 C12 C11 O3 -27.65(16)
C16 C12 C11 O3 86.80(16)
C15 C12 C11 O3 -145.34(14)
O4 C12 C11 C13 86.48(16)
C16 C12 C11 C13 -159.07(15)
C15 C12 C11 C13 -31.2(2)
O4 C12 C11 C14 -144.33(14)
C16 C12 C11 C14 -29.9(2)
C15 C12 C11 C14 97.98(18)
C17 C1 B1 O2 12.5(2)
C2 C1 B1 O2 137.60(16)
B2 C1 B1 O2 -109.43(17)
C17 C1 B1 O1 -170.21(14)
C2 C1 B1 O1 -45.11(19)
B2 C1 B1 O1 67.86(18)
C17 C1 B2 O3 126.69(16)
C2 C1 B2 O3 1.7(2)
B1 C1 B2 O3 -111.37(16)
C17 C1 B2 O4 -56.3(2)
C2 C1 B2 O4 178.68(14)
B1 C1 B2 O4 65.64(19)
O2 B1 O1 C5 10.29(18)
C1 B1 O1 C5 -167.32(14)
C8 C5 O1 B1 95.45(18)
C7 C5 O1 B1 -145.27(17)
C6 C5 O1 B1 -23.68(17)
O1 B1 O2 C6 8.95(18)
C1 B1 O2 C6 -173.59(15)
C10 C6 O2 B1 -145.43(16)
C9 C6 O2 B1 96.50(16)
C5 C6 O2 B1 -22.83(17)
O3 B2 O4 C12 -10.18(18)
C1 B2 O4 C12 172.59(15)
C16 C12 O4 B2 -95.63(16)
C15 C12 O4 B2 144.35(15)
C11 C12 O4 B2 23.34(16)
O4 B2 O3 C11 -8.97(19)
C1 B2 O3 C11 168.34(14)
C13 C11 O3 B2 -96.08(17)
C14 C11 O3 B2 143.69(15)
C12 C11 O3 B2 22.74(17)
O5A C4 O5 C25 -36.1(17)
O6A C4 O5 C25 -0.8(7)
O6 C4 O5 C25 38.7(8)
C3 C4 O5 C25 -174.3(4)
O6A C4 O5A C25A -14.6(10)
O5 C4 O5A C25A 135(3)
O6 C4 O5A C25A 12.5(13)
C3 C4 O5A C25A -175.4(7)
